data_4329915
loop_
_publ_author_name
'Eleanor Magdzinski'
'Pierangelo Gobbo'
'Caleb D. Martin'
'Mark S. Workentin'
'Paul J. Ragogna'

_publ_contact_author_address
;Department of Chemistry
Western University
1151 Richmond St.
London Ontario
Canada
N6A 3K7
;
_publ_contact_author_email pragogna@uwo.ca
_publ_contact_author_name 'Paul J. Ragogna'
_publ_contact_author_phone 519-661-2111
_publ_section_title
;
 The Syntheses and Electrochemical Studies of a Ferrocene Substituted
 Diiminopyridine Ligand and Its P, S, Se, and Te Complexes
;
_journal_name_full 'Inorganic Chemistry'
_journal_page_first 8425
_journal_page_last 8432
_journal_paper_doi 10.1021/ic300974u
_journal_volume 51
_journal_year 2012
_chemical_formula_moiety 'C27 H23 Fe2 N3 Te, 2(C F3 O3 S)'
_chemical_formula_sum 'C29 H23 F6 Fe2 N3 O6 S2 Te'
_chemical_formula_weight 926.92
_chemical_name_systematic
; 
 ? 
;
_space_group_IT_number 2
_symmetry_cell_setting triclinic
_symmetry_space_group_name_Hall '-P 1'
_symmetry_space_group_name_H-M 'P -1'
_atom_sites_solution_hydrogens geom
_atom_sites_solution_primary direct
_atom_sites_solution_secondary difmap
_audit_creation_method SHELXL-97
_cell_angle_alpha 103.487(6)
_cell_angle_beta 94.198(7)
_cell_angle_gamma 106.741(6)
_cell_formula_units_Z 2
_cell_length_a 10.732(3)
_cell_length_b 11.537(3)
_cell_length_c 13.662(4)
_cell_measurement_reflns_used 7188
_cell_measurement_temperature 150(2)
_cell_measurement_theta_max 24.98
_cell_measurement_theta_min 2.29
_cell_volume 1557.2(8)
_computing_cell_refinement 'Bruker SAINT'
_computing_data_collection 'Bruker APEX2'
_computing_data_reduction 'Bruker SAINT'
_computing_molecular_graphics 'Bruker SHELXTL'
_computing_publication_material 'Bruker SHELXTL'
_computing_structure_refinement 'SHELXL-97 (Sheldrick, 1997)'
_computing_structure_solution 'SHELXS-97 (Sheldrick, 1990)'
_diffrn_ambient_temperature 150(2)
_diffrn_measured_fraction_theta_full 0.999
_diffrn_measured_fraction_theta_max 0.999
_diffrn_measurement_device_type 'Bruker APEX-II CCD'
_diffrn_measurement_method '\f and \w scans'
_diffrn_radiation_monochromator graphite
_diffrn_radiation_source 'fine-focus sealed tube'
_diffrn_radiation_type MoK\a
_diffrn_radiation_wavelength 0.71073
_diffrn_reflns_av_R_equivalents 0.0890
_diffrn_reflns_av_sigmaI/netI 0.0683
_diffrn_reflns_limit_h_max 13
_diffrn_reflns_limit_h_min -13
_diffrn_reflns_limit_k_max 14
_diffrn_reflns_limit_k_min -14
_diffrn_reflns_limit_l_max 17
_diffrn_reflns_limit_l_min -17
_diffrn_reflns_number 54797
_diffrn_reflns_theta_full 27.48
_diffrn_reflns_theta_max 27.48
_diffrn_reflns_theta_min 1.55
_exptl_absorpt_coefficient_mu 2.070
_exptl_absorpt_correction_T_max 0.8198
_exptl_absorpt_correction_T_min 0.7747
_exptl_absorpt_correction_type multi-scan
_exptl_absorpt_process_details 'SADABS (Sheldrick, 1996)'
_exptl_crystal_colour blue
_exptl_crystal_density_diffrn 1.977
_exptl_crystal_description plate
_exptl_crystal_F_000 912
_exptl_crystal_size_max 0.13
_exptl_crystal_size_mid 0.13
_exptl_crystal_size_min 0.10
_refine_diff_density_max 0.940
_refine_diff_density_min -0.870
_refine_diff_density_rms 0.131
_refine_ls_extinction_method none
_refine_ls_goodness_of_fit_ref 1.054
_refine_ls_hydrogen_treatment constr
_refine_ls_matrix_type full
_refine_ls_number_parameters 438
_refine_ls_number_reflns 7132
_refine_ls_number_restraints 0
_refine_ls_restrained_S_all 1.054
_refine_ls_R_factor_all 0.0592
_refine_ls_R_factor_gt 0.0407
_refine_ls_shift/su_max 0.001
_refine_ls_shift/su_mean 0.000
_refine_ls_structure_factor_coef Fsqd
_refine_ls_weighting_details 'calc w=1/[\s^2^(Fo^2^)+(0.0000P)^2^+2.8536P] where P=(Fo^2^+2Fc^2^)/3'
_refine_ls_weighting_scheme calc
_refine_ls_wR_factor_gt 0.0807
_refine_ls_wR_factor_ref 0.0882
_reflns_number_gt 5608
_reflns_number_total 7132
_reflns_threshold_expression >2sigma(I)
_cod_data_source_file ic300974u_si_001_4.cif
_cod_data_source_block 1FcTe
_cod_original_cell_volume 1557.2(7)
_cod_original_sg_symbol_Hall -P1
_cod_database_code 4329915

loop_
_symmetry_equiv_pos_as_xyz
'x, y, z'
'-x, -y, -z'

loop_
_atom_site_label
_atom_site_type_symbol
_atom_site_fract_x
_atom_site_fract_y
_atom_site_fract_z
_atom_site_U_iso_or_equiv
_atom_site_adp_type
_atom_site_occupancy
_atom_site_symmetry_multiplicity
_atom_site_calc_flag
_atom_site_refinement_flags
_atom_site_disorder_assembly
_atom_site_disorder_group
Te1 Te 0.50994(3) 0.95982(2) 0.75369(2) 0.01721(8) Uani 1 1 d . A .
Fe1 Fe 0.74491(6) 1.31789(5) 0.98766(4) 0.01760(13) Uani 1 1 d . . .
Fe2 Fe 0.15849(6) 0.75216(5) 0.51049(4) 0.01962(14) Uani 1 1 d . . .
S1 S 0.23423(10) 1.10603(9) 0.91207(8) 0.0204(2) Uani 1 1 d . . .
S2 S 0.33126(10) 0.29952(9) 0.53497(8) 0.0207(2) Uani 1 1 d . . .
F1 F 0.1907(3) 1.3024(3) 0.8682(2) 0.0383(7) Uani 1 1 d . . .
F2 F 0.3564(3) 1.3472(2) 0.9834(3) 0.0505(8) Uani 1 1 d . . .
F3 F 0.1580(3) 1.2872(3) 1.0183(2) 0.0392(7) Uani 1 1 d . . .
F4 F 0.3927(3) 0.1500(2) 0.6345(2) 0.0333(6) Uani 1 1 d . . .
F5 F 0.2064(2) 0.1785(3) 0.6578(2) 0.0353(6) Uani 1 1 d . . .
F6 F 0.3876(3) 0.3255(3) 0.73063(19) 0.0355(6) Uani 1 1 d . . .
O1 O 0.3286(3) 1.1070(3) 0.8419(2) 0.0233(6) Uani 1 1 d . . .
O2 O 0.0999(3) 1.0382(3) 0.8677(3) 0.0386(8) Uani 1 1 d . . .
O3 O 0.2762(3) 1.0873(3) 1.0083(2) 0.0361(8) Uani 1 1 d . . .
O4 O 0.2641(3) 0.1909(3) 0.4520(2) 0.0281(7) Uani 1 1 d . . .
O5 O 0.4702(3) 0.3543(3) 0.5342(2) 0.0301(7) Uani 1 1 d . . .
O6 O 0.2610(3) 0.3895(3) 0.5608(2) 0.0310(7) Uani 1 1 d . . .
N2 N 0.6215(3) 0.8396(3) 0.7460(2) 0.0142(7) Uani 1 1 d . A .
N1 N 0.7165(3) 1.0808(3) 0.8158(2) 0.0156(7) Uani 1 1 d . . .
N3 N 0.3720(3) 0.7703(3) 0.6801(2) 0.0162(7) Uani 1 1 d . . .
C300 C 0.2347(4) 1.2687(4) 0.9473(3) 0.0277(10) Uani 1 1 d . . .
C2 C 0.7528(4) 0.8868(4) 0.7803(3) 0.0157(8) Uani 1 1 d . . .
C1 C 0.8019(4) 1.0225(4) 0.8176(3) 0.0179(8) Uani 1 1 d . . .
H1A H 0.8925 1.0660 0.8420 0.021 Uiso 1 1 calc R . .
C18 C 0.7448(4) 1.2130(4) 0.8459(3) 0.0180(8) Uani 1 1 d . . .
C22 C 0.8704(4) 1.3064(4) 0.8830(3) 0.0186(8) Uani 1 1 d . . .
H22A H 0.9571 1.2913 0.8928 0.022 Uiso 1 1 calc R . .
C21 C 0.8488(4) 1.4243(4) 0.9007(3) 0.0215(9) Uani 1 1 d . . .
H21A H 0.9184 1.5077 0.9279 0.026 Uiso 1 1 calc R . .
C20 C 0.7126(4) 1.4053(4) 0.8770(3) 0.0205(9) Uani 1 1 d . . .
H20A H 0.6700 1.4727 0.8842 0.025 Uiso 1 1 calc R . .
C19 C 0.6466(4) 1.2740(4) 0.8437(3) 0.0187(8) Uani 1 1 d . . .
H19A H 0.5498 1.2322 0.8213 0.022 Uiso 1 1 calc R . .
C27 C 0.6699(5) 1.3915(4) 1.1127(3) 0.0289(10) Uani 1 1 d . . .
H27A H 0.6267 1.4585 1.1185 0.035 Uiso 1 1 calc R . .
C26 C 0.6052(5) 1.2606(4) 1.0761(3) 0.0287(10) Uani 1 1 d . . .
H26A H 0.5087 1.2188 1.0523 0.034 Uiso 1 1 calc R . .
C25 C 0.7021(5) 1.1999(4) 1.0794(3) 0.0340(12) Uani 1 1 d . . .
H25A H 0.6859 1.1072 1.0584 0.041 Uiso 1 1 calc R . .
C24 C 0.8256(5) 1.2928(5) 1.1186(3) 0.0349(12) Uani 1 1 d . . .
H24A H 0.9119 1.2774 1.1300 0.042 Uiso 1 1 calc R . .
C23 C 0.8050(5) 1.4118(5) 1.1389(3) 0.0345(11) Uani 1 1 d . . .
H23A H 0.8743 1.4952 1.1668 0.041 Uiso 1 1 calc R . .
C3 C 0.8270(4) 0.8071(4) 0.7802(3) 0.0206(9) Uani 1 1 d . . .
H3A H 0.9186 0.8399 0.8052 0.025 Uiso 1 1 calc R . .
C4 C 0.7663(4) 0.6780(4) 0.7431(3) 0.0203(9) Uani 1 1 d . . .
H4A H 0.8162 0.6221 0.7435 0.024 Uiso 1 1 calc R . .
C5 C 0.6338(4) 0.6315(4) 0.7060(3) 0.0227(9) Uani 1 1 d . A .
H5A H 0.5924 0.5436 0.6796 0.027 Uiso 1 1 calc R . .
C6 C 0.5603(4) 0.7136(4) 0.7070(3) 0.0175(8) Uani 1 1 d . . .
C7 C 0.4232(4) 0.6789(4) 0.6708(3) 0.0190(8) Uani 1 1 d . A .
H7A H 0.3716 0.5937 0.6415 0.023 Uiso 1 1 calc R . .
C11 C 0.0182(4) 0.6660(4) 0.5885(3) 0.0234(9) Uani 1 1 d . A .
H11A H -0.0698 0.6038 0.5567 0.028 Uiso 1 1 calc R . .
C12 C 0.1365(4) 0.6363(4) 0.6059(3) 0.0230(9) Uani 1 1 d . A .
H12A H 0.1463 0.5506 0.5909 0.028 Uiso 1 1 calc R . .
C10 C 0.0466(4) 0.7993(4) 0.6201(3) 0.0224(9) Uani 1 1 d . A .
H10A H -0.0180 0.8459 0.6152 0.027 Uiso 1 1 calc R . .
C9 C 0.1839(4) 0.8543(4) 0.6580(3) 0.0202(9) Uani 1 1 d . A .
H9A H 0.2323 0.9460 0.6857 0.024 Uiso 1 1 calc R . .
C200 C 0.3284(4) 0.2353(4) 0.6452(3) 0.0225(9) Uani 1 1 d . . .
C8 C 0.2392(4) 0.7542(4) 0.6504(3) 0.0170(8) Uani 1 1 d . A .
C17 C 0.1096(11) 0.6584(9) 0.3593(7) 0.027(2) Uiso 0.558(11) 1 d P A 1
H17A H 0.0415 0.5748 0.3291 0.032 Uiso 0.558(11) 1 calc PR A 1
C16 C 0.0886(10) 0.7785(12) 0.3768(7) 0.030(2) Uiso 0.558(11) 1 d P A 1
H16A H 0.0029 0.7934 0.3612 0.036 Uiso 0.558(11) 1 calc PR A 1
C15 C 0.2105(11) 0.8721(9) 0.4200(7) 0.028(2) Uiso 0.558(11) 1 d P A 1
H15A H 0.2269 0.9649 0.4403 0.034 Uiso 0.558(11) 1 calc PR A 1
C14 C 0.3058(9) 0.8094(10) 0.4278(7) 0.027(2) Uiso 0.558(11) 1 d P A 1
H14A H 0.4012 0.8510 0.4560 0.032 Uiso 0.558(11) 1 calc PR A 1
C13 C 0.2444(10) 0.6802(10) 0.3895(6) 0.028(2) Uiso 0.558(11) 1 d P A 1
H13A H 0.2881 0.6140 0.3865 0.034 Uiso 0.558(11) 1 calc PR A 1
C17A C 0.1622(15) 0.6543(11) 0.3658(8) 0.027(3) Uiso 0.442(11) 1 d P A 2
H17B H 0.1479 0.5621 0.3414 0.032 Uiso 0.442(11) 1 calc PR A 2
C16A C 0.0640(11) 0.7154(12) 0.3639(8) 0.023(3) Uiso 0.442(11) 1 d P A 2
H16B H -0.0322 0.6717 0.3403 0.028 Uiso 0.442(11) 1 calc PR A 2
C15A C 0.1223(12) 0.8453(12) 0.4017(8) 0.026(3) Uiso 0.442(11) 1 d P A 2
H15B H 0.0762 0.9101 0.4098 0.031 Uiso 0.442(11) 1 calc PR A 2
C14A C 0.2630(13) 0.8680(11) 0.4289(8) 0.026(3) Uiso 0.442(11) 1 d P A 2
H14B H 0.3313 0.9517 0.4583 0.031 Uiso 0.442(11) 1 calc PR A 2
C13A C 0.2851(12) 0.7501(15) 0.4067(9) 0.029(3) Uiso 0.442(11) 1 d P A 2
H13B H 0.3725 0.7363 0.4166 0.035 Uiso 0.442(11) 1 calc PR A 2

loop_
_atom_site_aniso_label
_atom_site_aniso_U_11
_atom_site_aniso_U_22
_atom_site_aniso_U_33
_atom_site_aniso_U_23
_atom_site_aniso_U_13
_atom_site_aniso_U_12
Te1 0.01503(14) 0.01347(13) 0.02081(14) 0.00196(10) 0.00018(10) 0.00366(10)
Fe1 0.0195(3) 0.0164(3) 0.0159(3) 0.0027(2) 0.0015(2) 0.0056(2)
Fe2 0.0190(3) 0.0214(3) 0.0152(3) 0.0020(2) 0.0019(2) 0.0040(2)
S1 0.0219(5) 0.0169(5) 0.0220(5) 0.0022(4) 0.0045(4) 0.0075(4)
S2 0.0233(6) 0.0180(5) 0.0202(5) 0.0050(4) 0.0003(4) 0.0062(4)
F1 0.0492(18) 0.0404(16) 0.0407(17) 0.0197(13) 0.0138(14) 0.0289(14)
F2 0.0353(17) 0.0207(15) 0.079(2) -0.0096(14) -0.0097(16) 0.0068(13)
F3 0.0579(19) 0.0404(17) 0.0303(15) 0.0056(12) 0.0155(14) 0.0328(15)
F4 0.0361(16) 0.0345(15) 0.0398(16) 0.0193(13) 0.0075(13) 0.0192(13)
F5 0.0253(14) 0.0490(17) 0.0348(15) 0.0214(13) 0.0077(12) 0.0076(13)
F6 0.0408(17) 0.0404(16) 0.0196(13) 0.0036(12) -0.0008(12) 0.0090(13)
O1 0.0223(16) 0.0207(15) 0.0264(16) 0.0027(12) 0.0083(13) 0.0079(13)
O2 0.0195(17) 0.0299(19) 0.055(2) -0.0023(16) 0.0034(16) 0.0011(14)
O3 0.056(2) 0.0354(19) 0.0264(17) 0.0108(15) 0.0090(16) 0.0265(17)
O4 0.0340(18) 0.0232(16) 0.0207(16) 0.0021(13) -0.0010(13) 0.0034(14)
O5 0.0204(16) 0.0336(18) 0.0353(18) 0.0134(15) 0.0068(14) 0.0029(14)
O6 0.0311(18) 0.0243(17) 0.0370(19) 0.0038(14) -0.0034(15) 0.0129(14)
N2 0.0172(17) 0.0135(16) 0.0105(16) 0.0023(12) 0.0001(13) 0.0043(13)
N1 0.0162(17) 0.0115(16) 0.0149(17) 0.0017(13) 0.0008(13) -0.0003(13)
N3 0.0143(17) 0.0150(17) 0.0153(17) 0.0014(13) -0.0021(13) 0.0016(13)
C300 0.027(3) 0.025(2) 0.033(3) 0.007(2) 0.006(2) 0.013(2)
C2 0.017(2) 0.019(2) 0.0099(18) 0.0031(15) 0.0004(15) 0.0041(16)
C1 0.017(2) 0.018(2) 0.016(2) 0.0002(16) 0.0011(16) 0.0048(17)
C18 0.021(2) 0.014(2) 0.017(2) 0.0013(16) 0.0016(16) 0.0047(17)
C22 0.017(2) 0.017(2) 0.021(2) 0.0019(16) 0.0027(16) 0.0057(17)
C21 0.026(2) 0.015(2) 0.019(2) 0.0026(16) 0.0058(17) -0.0005(17)
C20 0.028(2) 0.0126(19) 0.019(2) 0.0028(16) 0.0020(17) 0.0050(17)
C19 0.017(2) 0.021(2) 0.017(2) 0.0027(16) -0.0014(16) 0.0058(17)
C27 0.041(3) 0.025(2) 0.026(2) 0.0074(19) 0.017(2) 0.014(2)
C26 0.029(3) 0.034(3) 0.025(2) 0.014(2) 0.009(2) 0.007(2)
C25 0.057(3) 0.028(3) 0.028(3) 0.015(2) 0.018(2) 0.021(2)
C24 0.034(3) 0.059(3) 0.022(2) 0.019(2) 0.003(2) 0.024(3)
C23 0.042(3) 0.035(3) 0.018(2) 0.002(2) -0.001(2) 0.003(2)
C3 0.019(2) 0.023(2) 0.020(2) 0.0047(17) 0.0022(17) 0.0082(18)
C4 0.025(2) 0.016(2) 0.022(2) 0.0039(17) 0.0056(17) 0.0090(17)
C5 0.026(2) 0.019(2) 0.019(2) 0.0000(17) 0.0031(18) 0.0069(18)
C6 0.018(2) 0.016(2) 0.015(2) 0.0024(16) 0.0009(16) 0.0017(16)
C7 0.022(2) 0.016(2) 0.017(2) 0.0033(16) 0.0038(16) 0.0032(17)
C11 0.016(2) 0.027(2) 0.020(2) 0.0010(18) 0.0015(17) -0.0005(18)
C12 0.023(2) 0.023(2) 0.019(2) 0.0025(17) 0.0017(17) 0.0042(18)
C10 0.019(2) 0.033(2) 0.016(2) 0.0046(18) 0.0035(17) 0.0106(19)
C9 0.026(2) 0.018(2) 0.016(2) 0.0021(16) 0.0035(17) 0.0066(18)
C200 0.024(2) 0.023(2) 0.021(2) 0.0059(18) 0.0038(18) 0.0083(19)
C8 0.015(2) 0.016(2) 0.017(2) 0.0026(16) 0.0024(16) 0.0025(16)

loop_
_atom_type_symbol
_atom_type_description
_atom_type_scat_dispersion_real
_atom_type_scat_dispersion_imag
_atom_type_scat_source
C C 0.0033 0.0016 'International Tables Vol C Tables 4.2.6.8 and 6.1.1.4'
H H 0.0000 0.0000 'International Tables Vol C Tables 4.2.6.8 and 6.1.1.4'
N N 0.0061 0.0033 'International Tables Vol C Tables 4.2.6.8 and 6.1.1.4'
O O 0.0106 0.0060 'International Tables Vol C Tables 4.2.6.8 and 6.1.1.4'
F F 0.0171 0.0103 'International Tables Vol C Tables 4.2.6.8 and 6.1.1.4'
S S 0.1246 0.1234 'International Tables Vol C Tables 4.2.6.8 and 6.1.1.4'
Fe Fe 0.3463 0.8444 'International Tables Vol C Tables 4.2.6.8 and 6.1.1.4'
Te Te -0.5308 1.6751 'International Tables Vol C Tables 4.2.6.8 and 6.1.1.4'

loop_
_geom_angle_atom_site_label_1
_geom_angle_atom_site_label_2
_geom_angle_atom_site_label_3
_geom_angle
N2 Te1 N3 74.42(12)
N2 Te1 N1 73.81(12)
N3 Te1 N1 148.10(12)
C18 Fe1 C25 107.82(17)
C18 Fe1 C19 41.11(15)
C25 Fe1 C19 122.24(19)
C18 Fe1 C22 41.09(15)
C25 Fe1 C22 123.65(17)
C19 Fe1 C22 69.38(16)
C18 Fe1 C24 123.84(18)
C25 Fe1 C24 40.5(2)
C19 Fe1 C24 159.24(19)
C22 Fe1 C24 108.59(18)
C18 Fe1 C27 158.15(18)
C25 Fe1 C27 67.83(18)
C19 Fe1 C27 121.59(18)
C22 Fe1 C27 159.20(17)
C24 Fe1 C27 67.74(19)
C18 Fe1 C26 122.39(18)
C25 Fe1 C26 40.47(18)
C19 Fe1 C26 106.11(18)
C22 Fe1 C26 159.23(17)
C24 Fe1 C26 68.08(19)
C27 Fe1 C26 40.38(17)
C18 Fe1 C23 160.27(19)
C25 Fe1 C23 68.0(2)
C19 Fe1 C23 157.69(18)
C22 Fe1 C23 123.85(19)
C24 Fe1 C23 40.53(19)
C27 Fe1 C23 40.04(19)
C26 Fe1 C23 67.88(19)
C18 Fe1 C21 67.81(16)
C25 Fe1 C21 160.14(19)
C19 Fe1 C21 68.14(16)
C22 Fe1 C21 40.30(15)
C24 Fe1 C21 124.49(19)
C27 Fe1 C21 123.55(17)
C26 Fe1 C21 158.46(17)
C23 Fe1 C21 109.10(18)
C18 Fe1 C20 68.05(15)
C25 Fe1 C20 158.16(19)
C19 Fe1 C20 40.48(15)
C22 Fe1 C20 68.30(16)
C24 Fe1 C20 159.51(19)
C27 Fe1 C20 107.55(17)
C26 Fe1 C20 122.18(18)
C23 Fe1 C20 123.09(18)
C21 Fe1 C20 40.15(16)
C8 Fe2 C13A 113.0(3)
C8 Fe2 C9 41.14(15)
C13A Fe2 C9 131.5(4)
C8 Fe2 C16 171.5(4)
C13A Fe2 C16 66.9(4)
C9 Fe2 C16 132.1(3)
C8 Fe2 C17A 133.4(4)
C13A Fe2 C17A 41.0(5)
C9 Fe2 C17A 171.6(4)
C16 Fe2 C17A 52.5(4)
C8 Fe2 C17 146.3(3)
C13A Fe2 C17 54.1(4)
C9 Fe2 C17 171.6(3)
C16 Fe2 C17 41.1(4)
C17A Fe2 C17 16.4(4)
C8 Fe2 C15 132.3(3)
C13A Fe2 C15 52.0(4)
C9 Fe2 C15 109.2(3)
C16 Fe2 C15 40.4(4)
C17A Fe2 C15 69.5(4)
C17 Fe2 C15 68.5(4)
C8 Fe2 C12 41.41(15)
C13A Fe2 C12 121.8(4)
C9 Fe2 C12 69.69(16)
C16 Fe2 C12 146.5(4)
C17A Fe2 C12 110.2(3)
C17 Fe2 C12 113.9(3)
C15 Fe2 C12 171.3(4)
C8 Fe2 C14 109.4(3)
C13A Fe2 C14 18.0(4)
C9 Fe2 C14 116.5(3)
C16 Fe2 C14 67.7(4)
C17A Fe2 C14 56.8(4)
C17 Fe2 C14 67.5(4)
C15 Fe2 C14 40.6(3)
C12 Fe2 C14 131.5(3)
C8 Fe2 C10 68.56(16)
C13A Fe2 C10 166.5(5)
C9 Fe2 C10 40.79(16)
C16 Fe2 C10 109.4(3)
C17A Fe2 C10 147.5(4)
C17 Fe2 C10 132.2(3)
C15 Fe2 C10 116.3(3)
C12 Fe2 C10 68.85(17)
C14 Fe2 C10 148.6(3)
C8 Fe2 C11 68.34(16)
C13A Fe2 C11 152.9(5)
C9 Fe2 C11 68.67(16)
C16 Fe2 C11 115.9(3)
C17A Fe2 C11 117.1(4)
C17 Fe2 C11 108.7(3)
C15 Fe2 C11 147.9(3)
C12 Fe2 C11 40.48(16)
C14 Fe2 C11 170.1(3)
C10 Fe2 C11 40.61(16)
C8 Fe2 C16A 169.7(4)
C13A Fe2 C16A 68.0(4)
C9 Fe2 C16A 146.1(3)
C16 Fe2 C16A 18.9(3)
C17A Fe2 C16A 40.6(4)
C17 Fe2 C16A 25.8(3)
C15 Fe2 C16A 57.0(4)
C12 Fe2 C16A 128.7(4)
C14 Fe2 C16A 74.9(4)
C10 Fe2 C16A 113.0(3)
C11 Fe2 C16A 105.8(3)
O2 S1 O3 115.7(2)
O2 S1 O1 115.28(19)
O3 S1 O1 114.47(19)
O2 S1 C300 102.9(2)
O3 S1 C300 102.7(2)
O1 S1 C300 103.18(19)
O4 S2 O5 115.59(19)
O4 S2 O6 115.05(19)
O5 S2 O6 114.61(19)
O4 S2 C200 103.22(19)
O5 S2 C200 102.99(19)
O6 S2 C200 102.82(19)
C2 N2 C6 121.6(3)
C2 N2 Te1 119.7(2)
C6 N2 Te1 118.7(3)
C1 N1 C18 125.3(3)
C1 N1 Te1 115.6(3)
C18 N1 Te1 119.0(2)
C7 N3 C8 124.7(3)
C7 N3 Te1 115.2(3)
C8 N3 Te1 120.1(2)
F1 C300 F2 106.8(4)
F1 C300 F3 107.0(3)
F2 C300 F3 108.3(4)
F1 C300 S1 112.0(3)
F2 C300 S1 111.0(3)
F3 C300 S1 111.4(3)
N2 C2 C3 120.2(4)
N2 C2 C1 114.3(3)
C3 C2 C1 125.5(4)
N1 C1 C2 116.5(4)
N1 C1 H1A 121.7
C2 C1 H1A 121.7
N1 C18 C19 123.5(4)
N1 C18 C22 127.7(3)
C19 C18 C22 108.8(3)
N1 C18 Fe1 125.9(3)
C19 C18 Fe1 69.9(2)
C22 C18 Fe1 70.0(2)
C21 C22 C18 106.8(3)
C21 C22 Fe1 70.5(2)
C18 C22 Fe1 69.0(2)
C21 C22 H22A 126.6
C18 C22 H22A 126.6
Fe1 C22 H22A 126.6
C22 C21 C20 109.1(4)
C22 C21 Fe1 69.2(2)
C20 C21 Fe1 70.0(2)
C22 C21 H21A 125.4
C20 C21 H21A 125.4
Fe1 C21 H21A 125.4
C21 C20 C19 108.3(3)
C21 C20 Fe1 69.8(2)
C19 C20 Fe1 68.9(2)
C21 C20 H20A 125.9
C19 C20 H20A 125.9
Fe1 C20 H20A 125.9
C20 C19 C18 107.0(4)
C20 C19 Fe1 70.6(2)
C18 C19 Fe1 69.0(2)
C20 C19 H19A 126.5
C18 C19 H19A 126.5
Fe1 C19 H19A 126.5
C23 C27 C26 108.7(4)
C23 C27 Fe1 70.1(3)
C26 C27 Fe1 69.9(2)
C23 C27 H27A 125.7
C26 C27 H27A 125.7
Fe1 C27 H27A 125.7
C25 C26 C27 107.4(4)
C25 C26 Fe1 69.2(2)
C27 C26 Fe1 69.8(2)
C25 C26 H26A 126.3
C27 C26 H26A 126.3
Fe1 C26 H26A 126.3
C26 C25 C24 108.3(4)
C26 C25 Fe1 70.3(2)
C24 C25 Fe1 70.1(3)
C26 C25 H25A 125.8
C24 C25 H25A 125.8
Fe1 C25 H25A 125.8
C25 C24 C23 107.7(4)
C25 C24 Fe1 69.4(3)
C23 C24 Fe1 70.0(3)
C25 C24 H24A 126.1
C23 C24 H24A 126.1
Fe1 C24 H24A 126.1
C27 C23 C24 107.9(4)
C27 C23 Fe1 69.9(3)
C24 C23 Fe1 69.5(3)
C27 C23 H23A 126.1
C24 C23 H23A 126.1
Fe1 C23 H23A 126.1
C2 C3 C4 119.3(4)
C2 C3 H3A 120.3
C4 C3 H3A 120.3
C5 C4 C3 119.9(4)
C5 C4 H4A 120.1
C3 C4 H4A 120.1
C4 C5 C6 120.0(4)
C4 C5 H5A 120.0
C6 C5 H5A 120.0
N2 C6 C5 119.0(4)
N2 C6 C7 115.0(3)
C5 C6 C7 126.0(4)
N3 C7 C6 116.6(4)
N3 C7 H7A 121.7
C6 C7 H7A 121.7
C12 C11 C10 109.0(4)
C12 C11 Fe2 69.4(2)
C10 C11 Fe2 69.5(2)
C12 C11 H11A 125.5
C10 C11 H11A 125.5
Fe2 C11 H11A 125.5
C11 C12 C8 106.6(4)
C11 C12 Fe2 70.1(2)
C8 C12 Fe2 68.5(2)
C11 C12 H12A 126.7
C8 C12 H12A 126.7
Fe2 C12 H12A 126.7
C9 C10 C11 108.0(4)
C9 C10 Fe2 68.8(2)
C11 C10 Fe2 69.8(2)
C9 C10 H10A 126.0
C11 C10 H10A 126.0
Fe2 C10 H10A 126.0
C10 C9 C8 107.5(4)
C10 C9 Fe2 70.4(2)
C8 C9 Fe2 69.2(2)
C10 C9 H9A 126.2
C8 C9 H9A 126.2
Fe2 C9 H9A 126.2
F5 C200 F6 108.3(3)
F5 C200 F4 107.2(3)
F6 C200 F4 107.2(3)
F5 C200 S2 111.9(3)
F6 C200 S2 111.1(3)
F4 C200 S2 110.8(3)
N3 C8 C9 124.7(4)
N3 C8 C12 126.5(3)
C9 C8 C12 108.8(3)
N3 C8 Fe2 125.4(3)
C9 C8 Fe2 69.6(2)
C12 C8 Fe2 70.1(2)
C13 C17 C16 107.5(8)
C13 C17 Fe2 71.0(5)
C16 C17 Fe2 69.4(5)
C13 C17 H17A 126.3
C16 C17 H17A 126.3
Fe2 C17 H17A 126.3
C15 C16 C17 108.0(8)
C15 C16 Fe2 70.1(5)
C17 C16 Fe2 69.5(5)
C15 C16 H16A 126.0
C17 C16 H16A 126.0
Fe2 C16 H16A 126.0
C16 C15 C14 107.1(8)
C16 C15 Fe2 69.6(5)
C14 C15 Fe2 69.8(5)
C16 C15 H15A 126.4
C14 C15 H15A 126.4
Fe2 C15 H15A 126.4
C13 C14 C15 108.9(8)
C13 C14 Fe2 70.9(5)
C15 C14 Fe2 69.6(5)
C13 C14 H14A 125.6
C15 C14 H14A 125.6
Fe2 C14 H14A 125.6
C14 C13 C17 108.6(7)
C14 C13 Fe2 69.5(5)
C17 C13 Fe2 69.0(5)
C14 C13 H13A 125.7
C17 C13 H13A 125.7
Fe2 C13 H13A 125.7
C13A C17A C16A 107.1(10)
C13A C17A Fe2 69.2(6)
C16A C17A Fe2 70.6(6)
C13A C17A H17B 126.5
C16A C17A H17B 126.5
Fe2 C17A H17B 126.5
C15A C16A C17A 109.8(9)
C15A C16A Fe2 71.7(6)
C17A C16A Fe2 68.8(6)
C15A C16A H16B 125.1
C17A C16A H16B 125.1
Fe2 C16A H16B 125.1
C16A C15A C14A 106.9(9)
C16A C15A Fe2 69.1(6)
C14A C15A Fe2 68.5(6)
C16A C15A H15B 126.5
C14A C15A H15B 126.5
Fe2 C15A H15B 126.5
C13A C14A C15A 107.7(10)
C13A C14A Fe2 68.4(6)
C15A C14A Fe2 70.6(6)
C13A C14A H14B 126.2
C15A C14A H14B 126.2
Fe2 C14A H14B 126.2
C14A C13A C17A 108.5(11)
C14A C13A Fe2 71.3(6)
C17A C13A Fe2 69.9(6)
C14A C13A H13B 125.7
C17A C13A H13B 125.7
Fe2 C13A H13B 125.7

loop_
_geom_bond_atom_site_label_1
_geom_bond_atom_site_label_2
_geom_bond_distance
Te1 N2 2.068(3)
Te1 N3 2.208(3)
Te1 N1 2.230(3)
Fe1 C18 2.030(4)
Fe1 C25 2.038(4)
Fe1 C19 2.041(4)
Fe1 C22 2.043(4)
Fe1 C24 2.047(4)
Fe1 C27 2.051(4)
Fe1 C26 2.052(4)
Fe1 C23 2.054(4)
Fe1 C21 2.061(4)
Fe1 C20 2.063(4)
Fe2 C8 2.033(4)
Fe2 C13A 2.035(11)
Fe2 C9 2.038(4)
Fe2 C16 2.045(9)
Fe2 C17A 2.045(11)
Fe2 C17 2.045(9)
Fe2 C15 2.051(9)
Fe2 C12 2.053(4)
Fe2 C14 2.054(9)
Fe2 C10 2.059(4)
Fe2 C11 2.063(4)
Fe2 C16A 2.068(10)
S1 O2 1.435(3)
S1 O3 1.442(3)
S1 O1 1.444(3)
S1 C300 1.824(4)
S2 O4 1.439(3)
S2 O5 1.444(3)
S2 O6 1.446(3)
S2 C200 1.825(4)
F1 C300 1.330(5)
F2 C300 1.336(5)
F3 C300 1.337(5)
F4 C200 1.343(5)
F5 C200 1.329(5)
F6 C200 1.339(5)
N2 C2 1.357(5)
N2 C6 1.366(5)
N1 C1 1.286(5)
N1 C18 1.418(5)
N3 C7 1.308(5)
N3 C8 1.399(5)
C2 C3 1.380(5)
C2 C1 1.449(5)
C1 H1A 0.9500
C18 C19 1.429(5)
C18 C22 1.429(5)
C22 C21 1.414(5)
C22 H22A 1.0000
C21 C20 1.415(6)
C21 H21A 1.0000
C20 C19 1.420(5)
C20 H20A 1.0000
C19 H19A 1.0000
C27 C23 1.405(7)
C27 C26 1.416(6)
C27 H27A 1.0000
C26 C25 1.415(6)
C26 H26A 1.0000
C25 C24 1.415(7)
C25 H25A 1.0000
C24 C23 1.420(7)
C24 H24A 1.0000
C23 H23A 1.0000
C3 C4 1.393(5)
C3 H3A 0.9500
C4 C5 1.377(6)
C4 H4A 0.9500
C5 C6 1.394(5)
C5 H5A 0.9500
C6 C7 1.425(5)
C7 H7A 0.9500
C11 C12 1.424(6)
C11 C10 1.431(6)
C11 H11A 1.0000
C12 C8 1.445(5)
C12 H12A 1.0000
C10 C9 1.428(6)
C10 H10A 1.0000
C9 C8 1.430(5)
C9 H9A 1.0000
C17 C13 1.407(13)
C17 C16 1.436(13)
C17 H17A 1.0000
C16 C15 1.414(14)
C16 H16A 1.0000
C15 C14 1.424(12)
C15 H15A 1.0000
C14 C13 1.396(12)
C14 H14A 1.0000
C13 H13A 1.0000
C17A C13A 1.427(17)
C17A C16A 1.428(15)
C17A H17B 1.0000
C16A C15A 1.398(15)
C16A H16B 1.0000
C15A C14A 1.459(16)
C15A H15B 1.0000
C14A C13A 1.415(16)
C14A H14B 1.0000
C13A H13B 1.0000
